data_4020204
loop_
_publ_author_name
'Orazio A. Attanasi'
'Gianfranco Favi'
'Paolino Filippone'
'Amalija Golobi'
'Branko Stanovnik'
'Jurij Svete'

_journal_name_full 'Journal of Organic Chemistry'
_journal_page_first 4307
_journal_page_last 4313
_journal_paper_doi 10.1021/jo0480343
_journal_volume 70
_journal_year 2005
_chemical_formula_moiety 'C20 H23 N3 O7'
_chemical_formula_sum 'C20 H23 N3 O7'
_chemical_formula_weight 417.42
_space_group_crystal_system triclinic
_space_group_IT_number 2
_space_group_name_Hall '-P 1'
_space_group_name_H-M_alt 'P -1'
_cell_angle_alpha 84.9176(8)
_cell_angle_beta 86.9092(7)
_cell_angle_gamma 73.4702(7)
_cell_formula_units_Z 4
_cell_length_a 10.8538(2)
_cell_length_b 11.2617(2)
_cell_length_c 18.0806(3)
_cell_measurement_temperature 293
_cell_volume 2109.41(6)
_exptl_crystal_density_diffrn 1.314
_cod_database_code 4020204

loop_
_space_group_symop_id
_space_group_symop_operation_xyz
1 x,y,z
2 -x,-y,-z

loop_
_atom_site_label
_atom_site_fract_x
_atom_site_fract_y
_atom_site_fract_z
_atom_site_U_iso_or_equiv
_atom_site_adp_type
_atom_site_calc_flag
_atom_site_calc_attached_atom
_atom_site_occupancy
_atom_site_disorder_assembly
_atom_site_disorder_group
O1a .66776(15) .84711(15) .66093(9) .0524(12) Uani ? ? 1.00000 ? ?
O1b 1.02544(15) .26664(14) .88025(9) .0511(11) Uani ? ? 1.00000 ? ?
O2a .65367(18) .90052(18) .85360(11) .0682(14) Uani ? ? 1.00000 ? ?
O2b .7511(3) .4107(2) .98232(10) .0852(18) Uani ? ? 1.00000 ? ?
O3a .75535(15) .98242(15) .75937(10) .0547(12) Uani ? ? 1.00000 ? ?
O3b .78205(15) .23383(15) .92761(8) .0490(11) Uani ? ? 1.00000 ? ?
O4a 1.24535(17) .57621(18) .83693(10) .0611(13) Uani ? ? 1.00000 ? ?
O4b .4856(2) .50042(19) .67716(13) .0748(17) Uani ? ? 1.00000 ? ?
O5a 1.26550(14) .38496(15) .89335(9) .0524(12) Uani ? ? 1.00000 ? ?
O5b .44292(19) .6980(2) .62713(11) .0726(15) Uani ? ? 1.00000 ? ?
O6a 1.08885(17) .56941(17) .63070(9) .0623(14) Uani ? ? 1.00000 ? ?
O6b .88701(18) .34340(18) .62827(9) .0651(14) Uani ? ? 1.00000 ? ?
O7a 1.14147(17) .42546(15) .72620(9) .0567(12) Uani ? ? 1.00000 ? ?
O7b .76696(16) .54095(15) .60532(9) .0558(12) Uani ? ? 1.00000 ? ?
N1a .99001(17) .59685(17) .82519(9) .0422(13) Uani ? ? 1.00000 ? ?
N1b .67137(16) .54552(15) .75518(9) .0399(12) Uani ? ? 1.00000 ? ?
N2a .88552(17) .77768(19) .65620(10) .0490(14) Uani ? ? 1.00000 ? ?
N2b .91467(17) .25666(16) .77921(9) .0439(12) Uani ? ? 1.00000 ? ?
N3a 1.07222(17) .50227(16) .86829(9) .0422(12) Uani ? ? 1.00000 ? ?
N3b .58249(17) .63907(16) .71463(9) .0435(12) Uani ? ? 1.00000 ? ?
C1a .90429(19) .7272(2) .73009(12) .0422(15) Uani ? ? 1.00000 ? ?
C1b .8159(2) .3674(2) .78585(11) .0413(15) Uani ? ? 1.00000 ? ?
C2a .8408(2) .7739(2) .79687(12) .0437(15) Uani ? ? 1.00000 ? ?
C2b .7505(2) .4149(2) .85073(12) .0432(15) Uani ? ? 1.00000 ? ?
C3a .8979(2) .6895(2) .85504(12) .0424(15) Uani ? ? 1.00000 ? ?
C3b .6597(2) .52602(19) .82985(11) .0408(15) Uani ? ? 1.00000 ? ?
C4a .9962(2) .6169(2) .74795(11) .0420(15) Uani ? ? 1.00000 ? ?
C4b .76708(19) .44916(19) .72593(12) .0415(15) Uani ? ? 1.00000 ? ?
C5a .7692(2) .8316(2) .62556(13) .0448(16) Uani ? ? 1.00000 ? ?
C5b 1.0140(2) .2119(2) .82676(12) .0421(15) Uani ? ? 1.00000 ? ?
C6a .7745(2) .8709(2) .54483(13) .0505(17) Uani ? ? 1.00000 ? ?
C6b 1.1041(2) .0910(2) .81076(12) .0429(15) Uani ? ? 1.00000 ? ?
C7a .6603(3) .8924(3) .50607(15) .065(2) Uani ? ? 1.00000 ? ?
C7b 1.2349(2) .0698(2) .82505(14) .0544(18) Uani ? ? 1.00000 ? ?
C8a .6592(4) .9285(3) .43132(18) .083(3) Uani ? ? 1.00000 ? ?
C8b 1.3207(2) -.0438(3) .81394(15) .066(2) Uani ? ? 1.00000 ? ?
C9a .7695(4) .9428(3) .39419(16) .085(3) Uani ? ? 1.00000 ? ?
C9b 1.2785(3) -.1379(2) .78997(16) .065(2) Uani ? ? 1.00000 ? ?
C10a .8812(4) .9211(4) .43058(19) .086(3) Uani ? ? 1.00000 ? ?
C10b 1.1510(3) -.1202(2) .77738(16) .064(2) Uani ? ? 1.00000 ? ?
C11a .8834(3) .8850(3) .50641(16) .072(2) Uani ? ? 1.00000 ? ?
C11b 1.0641(2) -.0049(2) .78567(14) .0514(16) Uani ? ? 1.00000 ? ?
C12a .7397(2) .8892(2) .80672(13) .0478(17) Uani ? ? 1.00000 ? ?
C12b .7623(2) .3572(2) .92759(13) .0490(17) Uani ? ? 1.00000 ? ?
C13a .6563(3) 1.1006(3) .76036(19) .073(2) Uani ? ? 1.00000 ? ?
C13b .8077(3) .1618(3) .99887(14) .066(2) Uani ? ? 1.00000 ? ?
C14a .6539(4) 1.1652(3) .6855(2) .091(3) Uani ? ? 1.00000 ? ?
C14b .8252(3) .0294(3) .98266(17) .078(2) Uani ? ? 1.00000 ? ?
C15a .8752(3) .6911(2) .93661(13) .0563(18) Uani ? ? 1.00000 ? ?
C15b .5623(2) .6139(2) .87470(13) .0530(16) Uani ? ? 1.00000 ? ?
C16a 1.2006(2) .4959(2) .86296(11) .0433(16) Uani ? ? 1.00000 ? ?
C16b .5017(2) .6019(2) .67219(14) .0513(18) Uani ? ? 1.00000 ? ?
C17a 1.4033(3) .3618(3) .89898(15) .064(2) Uani ? ? 1.00000 ? ?
C17b .3477(4) .6794(5) .5792(3) .115(4) Uani ? ? 1.00000 ? ?
C18a 1.4543(3) .2356(3) .9352(2) .079(2) Uani ? ? 1.00000 ? ?
C18b .3472(7) .7364(7) .5099(4) .144(2) Uiso ? ? 1.00000 ? ?
C19a 1.0793(2) .5360(2) .69613(13) .0461(17) Uani ? ? 1.00000 ? ?
C19b .8123(2) .4387(2) .64946(12) .0449(16) Uani ? ? 1.00000 ? ?
C20a 1.2306(3) .3459(3) .67641(16) .077(2) Uani ? ? 1.00000 ? ?
C20b .8101(3) .5366(3) .52816(14) .071(2) Uani ? ? 1.00000 ? ?
H2a .94980 .75490 .62400 .04900 Uiso ? ? 1.00000 ? ?
H2b .92960 .23480 .73501 .04400 Uiso ? ? 1.00000 ? ?
H3a 1.05080 .43580 .87380 .04300 Uiso ? ? 1.00000 ? ?
H3b .59940 .71700 .70170 .04400 Uiso ? ? 1.00000 ? ?
H7a .58760 .86170 .53780 .06600 Uiso ? ? 1.00000 ? ?
H7b 1.25490 .13340 .84620 .05500 Uiso ? ? 1.00000 ? ?
H8a .56401 .95560 .40539 .08000 Uiso ? ? 1.00000 ? ?
H8b 1.41161 -.04690 .82500 .06600 Uiso ? ? 1.00000 ? ?
H9a .77230 .95669 .34609 .08600 Uiso ? ? 1.00000 ? ?
H9b 1.33881 -.22970 .79350 .06500 Uiso ? ? 1.00000 ? ?
H10a .96380 .93580 .40259 .08700 Uiso ? ? 1.00000 ? ?
H10b 1.12440 -.19150 .75769 .06400 Uiso ? ? 1.00000 ? ?
H11a .95660 .87870 .53190 .07100 Uiso ? ? 1.00000 ? ?
H11b .97121 .00000 .78510 .05200 Uiso ? ? 1.00000 ? ?
H131a .57740 1.09620 .76090 .07600 Uiso ? ? 1.00000 ? ?
H131b .72302 .19430 1.03769 .06800 Uiso ? ? 1.00000 ? ?
H132a .69651 1.14920 .78380 .07600 Uiso ? ? 1.00000 ? ?
H132b .88172 .18740 1.02240 .06800 Uiso ? ? 1.00000 ? ?
H141a .73671 1.19960 .67720 .09300 Uiso ? ? 1.00000 ? ?
H141b .74921 .01579 .96400 .07900 Uiso ? ? 1.00000 ? ?
H142a .59070 1.24280 .68370 .09300 Uiso ? ? 1.00000 ? ?
H142b .88090 .01950 .93410 .07900 Uiso ? ? 1.00000 ? ?
H143a .65380 1.11270 .64380 .09300 Uiso ? ? 1.00000 ? ?
H143b .82350 -.03580 1.02700 .07900 Uiso ? ? 1.00000 ? ?
H151a .95301 .68390 .96820 .05900 Uiso ? ? 1.00000 ? ?
H151b .56831 .70609 .87030 .05300 Uiso ? ? 1.00000 ? ?
H152a .81050 .76090 .94880 .05900 Uiso ? ? 1.00000 ? ?
H152b .46480 .62280 .85500 .05300 Uiso ? ? 1.00000 ? ?
H153a .84000 .62060 .95920 .05900 Uiso ? ? 1.00000 ? ?
H153b .56181 .57790 .92570 .05300 Uiso ? ? 1.00000 ? ?
H171a 1.43510 .34520 .85140 .06500 Uiso ? ? 1.00000 ? ?
H171b .36783 .58719 .57337 .12200 Uiso ? ? 1.00000 ? ?
H172a 1.42900 .42030 .93130 .06500 Uiso ? ? 1.00000 ? ?
H172b .26082 .70855 .60315 .12200 Uiso ? ? 1.00000 ? ?
H181a 1.41191 .22720 .98580 .08200 Uiso ? ? 1.00000 ? ?
H181b .27461 .70939 .47241 .16600 Uiso ? ? 1.00000 ? ?
H182a 1.55540 .21800 .93340 .08200 Uiso ? ? 1.00000 ? ?
H182b .33550 .82308 .50937 .16600 Uiso ? ? 1.00000 ? ?
H183a 1.44841 .15820 .90240 .08200 Uiso ? ? 1.00000 ? ?
H183b .44055 .69632 .48483 .16600 Uiso ? ? 1.00000 ? ?
H201a 1.28170 .29730 .70230 .04400 Uiso ? ? 1.00000 ? ?
H201b .75500 .47580 .51239 .04300 Uiso ? ? 1.00000 ? ?
H202a 1.18131 .32930 .62599 .04400 Uiso ? ? 1.00000 ? ?
H202b .75320 .62170 .50001 .04300 Uiso ? ? 1.00000 ? ?
H203a 1.29441 .38210 .65169 .04400 Uiso ? ? 1.00000 ? ?
H203b .90482 .52210 .52700 .04300 Uiso ? ? 1.00000 ? ?

loop_
_atom_site_aniso_label
_atom_site_aniso_U_11
_atom_site_aniso_U_22
_atom_site_aniso_U_33
_atom_site_aniso_U_12
_atom_site_aniso_U_13
_atom_site_aniso_U_23
O1a .0457(10) .0513(9) .0598(9) -.0146(7) -.0053(8) .0044(7)
O1b .0512(9) .0429(8) .0593(9) -.0127(7) -.0121(7) -.0004(7)
O2a .0520(10) .0630(11) .0778(12) -.0015(8) .0126(9) -.0000(9)
O2b .134(2) .0649(12) .0438(10) -.0053(12) -.0119(10) -.0071(9)
O3a .0483(9) .0413(9) .0715(10) -.0091(7) -.0035(7) .0009(8)
O3b .0569(9) .0448(9) .0424(8) -.0121(7) -.0093(6) .0090(6)
O4a .0587(10) .0586(11) .0693(10) -.0255(9) -.0065(8) .0105(8)
O4b .0736(12) .0551(12) .1007(14) -.0251(9) -.0264(10) .0052(10)
O5a .0401(8) .0497(9) .0650(9) -.0104(7) -.0066(7) .0041(7)
O5b .0668(11) .0708(12) .0782(12) -.0181(9) -.0358(9) .0208(9)
O6a .0664(10) .0642(11) .0437(10) -.0008(8) .0072(7) .0003(8)
O6b .0702(11) .0571(11) .0536(9) .0040(9) .0079(8) -.0064(8)
O7a .0706(10) .0446(10) .0471(8) -.0046(8) .0050(7) -.0051(7)
O7b .0659(10) .0516(10) .0407(9) -.0045(8) .0042(7) .0019(7)
N1a .0449(10) .0395(10) .0405(10) -.0101(8) -.0046(8) .0015(8)
N1b .0403(9) .0329(9) .0414(10) -.0028(8) -.0047(7) .0027(7)
N2a .0430(10) .0562(11) .0424(10) -.0084(9) -.0032(8) .0077(8)
N2b .0424(10) .0358(9) .0451(9) .0038(8) -.0068(8) -.0048(7)
N3a .0448(11) .0354(9) .0453(9) -.0107(8) -.0053(7) .0036(7)
N3b .0442(10) .0333(9) .0489(10) -.0057(8) -.0069(8) .0041(7)
C1a .0405(11) .0419(12) .0447(12) -.0129(9) -.0057(9) .0020(9)
C1b .0392(11) .0381(11) .0442(12) -.0067(9) -.0055(9) -.0020(9)
C2a .0417(11) .0426(12) .0465(12) -.0119(10) -.0036(9) .0001(9)
C2b .0476(12) .0359(11) .0438(12) -.0073(9) -.0071(9) -.0022(9)
C3a .0402(11) .0415(12) .0458(12) -.0120(10) .0007(9) -.0055(10)
C3b .0426(11) .0357(11) .0427(12) -.0091(9) -.0011(9) -.0016(9)
C4a .0439(11) .0437(12) .0388(11) -.0137(10) -.0028(9) -.0002(9)
C4b .0367(10) .0341(11) .0496(12) -.0034(9) -.0046(9) -.0018(9)
C5a .0496(15) .0368(11) .0484(12) -.0139(10) -.0059(11) .0022(9)
C5b .0406(11) .0378(11) .0483(12) -.0128(9) -.0052(9) .0017(10)
C6a .0555(14) .0389(11) .0526(13) -.0064(10) -.0095(11) .0026(9)
C6b .0351(11) .0381(12) .0517(11) -.0073(9) -.0044(9) .0079(9)
C7a .0673(16) .0662(16) .0574(16) -.0069(13) -.0163(12) -.0100(12)
C7b .0428(13) .0557(15) .0637(13) -.0139(12) -.0086(10) .0059(11)
C8a .097(2) .079(2) .0615(18) -.0032(17) -.0355(18) -.0032(14)
C8b .0347(12) .0728(19) .0753(16) .0016(13) -.0058(11) .0156(13)
C9a .118(3) .0729(19) .0482(15) -.0024(18) -.0104(19) .0029(12)
C9b .0548(16) .0479(15) .0770(16) .0083(12) -.0018(12) .0032(12)
C10a .099(2) .090(2) .0648(18) -.0259(19) .0041(17) .0028(16)
C10b .0624(17) .0391(13) .0874(18) -.0080(12) -.0086(13) -.0019(12)
C11a .0728(18) .083(2) .0565(16) -.0224(15) -.0105(13) .0178(13)
C11b .0380(11) .0422(13) .0726(14) -.0084(10) -.0042(10) -.0035(10)
C12a .0408(13) .0479(13) .0546(13) -.0125(10) -.0043(11) -.0023(11)
C12b .0543(13) .0456(14) .0424(13) -.0054(10) -.0077(9) -.0017(10)
C13a .0575(15) .0446(14) .105(2) .0014(12) -.0087(14) .0035(14)
C13b .0795(17) .0636(17) .0514(14) -.0169(14) -.0164(12) .0186(12)
C14a .102(2) .0562(17) .109(2) -.0093(16) -.032(2) .0050(16)
C14b .098(2) .0566(17) .0739(17) -.0155(15) -.0148(15) .0221(13)
C15a .0646(14) .0538(14) .0459(13) -.0087(11) .0018(10) -.0072(10)
C15b .0591(13) .0426(12) .0494(12) -.0024(10) .0045(10) -.0052(9)
C16a .0487(13) .0394(13) .0426(11) -.0142(11) -.0044(9) .0012(9)
C16b .0442(12) .0471(15) .0601(13) -.0108(11) -.0072(10) .0050(11)
C17a .0453(14) .0725(17) .0727(16) -.0136(12) -.0066(11) -.0036(13)
C17b .109(3) .120(3) .123(3) -.047(2) -.077(3) .050(3)
C18a .0478(14) .083(2) .097(2) -.0015(14) -.0140(13) -.0060(16)
C19a .0461(12) .0454(13) .0445(14) -.0098(10) -.0043(9) -.0001(10)
C19b .0427(11) .0435(13) .0439(12) -.0045(11) -.0026(9) -.0032(10)
C20a .088(2) .0515(15) .0676(16) .0142(14) .0161(14) .0022(12)
C20b .0896(19) .0764(18) .0406(13) -.0147(15) .0062(12) -.0000(12)

loop_
_geom_bond_atom_site_label_1
_geom_bond_atom_site_label_2
_geom_bond_site_symmetry_1
_geom_bond_site_symmetry_2
_geom_bond_distance
_geom_bond_publ_flag
O1b C5b . . 1.222(3) ?
O2b C12b . . 1.186(3) ?
O3b C12b . . 1.344(3) ?
O3b C13b . . 1.456(3) ?
O4b C16b . . 1.199(4) ?
O5b C16b . . 1.323(3) ?
O5b C17b . . 1.454(6) ?
O6b C19b . . 1.224(3) ?
O7b C19b . . 1.328(3) ?
O7b C20b . . 1.448(3) ?
N1b N3b . . 1.393(2) ?
N1b C3b . . 1.353(3) ?
N1b C4b . . 1.392(2) ?
N2b C1b . . 1.404(2) ?
N2b C5b . . 1.367(3) ?
N2b H2b . . .8508(17) ?
N3b C16b . . 1.368(3) ?
N3b H3b . . .954(2) ?
C1b C2b . . 1.404(3) ?
C1b C4b . . 1.382(3) ?
C2b C3b . . 1.391(3) ?
C2b C12b . . 1.477(3) ?
C3b C15b . . 1.486(3) ?
C4b C19b . . 1.445(3) ?
C5b C6b . . 1.475(3) ?
C6b C7b . . 1.405(3) ?
C6b C11b . . 1.392(4) ?
C7b C8b . . 1.375(4) ?
C7b H7b . . .923(3) ?
C8b C9b . . 1.379(5) ?
C8b H8b . . 1.007(3) ?
C9b C10b . . 1.369(4) ?
C9b H9b . . 1.053(2) ?
C10b C11b . . 1.386(3) ?
C10b H10b . . 1.024(3) ?
C11b H11b . . .994(2) ?
C13b C14b . . 1.501(5) ?
C13b H131b . . 1.120(3) ?
C13b H132b . . 1.049(3) ?
C14b H141b . . .963(4) ?
C14b H142b . . 1.035(3) ?
C14b H143b . . 1.041(3) ?
C15b H151b . . 1.054(3) ?
C15b H152b . . 1.110(3) ?
C15b H153b . . .974(2) ?
C17b C18b . . 1.355(8) ?
C17b H171b . . 1.012(5) ?
C17b H172b . . .995(4) ?
C18b H181b . . 1.185(8) ?
C18b H182b . . .948(8) ?
C18b H183b . . 1.078(7) ?
C20b H201b . . 1.092(4) ?
C20b H202b . . 1.082(3) ?
C20b H203b . . .993(3) ?
O1a C5a . . 1.219(3) ?
O2a C12a . . 1.213(3) ?
O3a C12a . . 1.338(3) ?
O3a C13a . . 1.455(3) ?
O4a C16a . . 1.194(3) ?
O5a C16a . . 1.334(2) ?
O5a C17a . . 1.451(3) ?
O6a C19a . . 1.217(3) ?
O7a C19a . . 1.320(3) ?
O7a C20a . . 1.451(3) ?
N1a N3a . . 1.387(2) ?
N1a C3a . . 1.352(3) ?
N1a C4a . . 1.396(3) ?
N2a C1a . . 1.407(3) ?
N2a C5a . . 1.359(3) ?
N2a H2a . . .8788(17) ?
N3a C16a . . 1.373(3) ?
N3a H3a . . .841(2) ?
C1a C2a . . 1.423(3) ?
C1a C4a . . 1.379(3) ?
C2a C3a . . 1.397(3) ?
C2a C12a . . 1.460(3) ?
C3a C15a . . 1.483(3) ?
C4a C19a . . 1.454(3) ?
C5a C6a . . 1.490(3) ?
C6a C7a . . 1.407(4) ?
C6a C11a . . 1.379(4) ?
C7a C8a . . 1.376(4) ?
C7a H7a . . 1.069(3) ?
C8a C9a . . 1.384(6) ?
C8a H8a . . 1.108(4) ?
C9a C10a . . 1.360(6) ?
C9a H9a . . .870(3) ?
C10a C11a . . 1.394(4) ?
C10a H10a . . 1.053(4) ?
C11a H11a . . .922(3) ?
C13a C14a . . 1.477(5) ?
C13a H131a . . .871(3) ?
C13a H132a . . .931(3) ?
C14a H141a . . 1.074(4) ?
C14a H142a . . .944(3) ?
C14a H143a . . .998(4) ?
C15a H151a . . 1.025(3) ?
C15a H152a . . .927(2) ?
C15a H153a . . 1.021(3) ?
C17a C18a . . 1.477(4) ?
C17a H171a . . .924(3) ?
C17a H172a . . 1.022(3) ?
C18a H181a . . 1.012(3) ?
C18a H182a . . 1.057(3) ?
C18a H183a . . 1.114(4) ?
C20a H201a . . .798(3) ?
C20a H202a . . 1.137(3) ?
C20a H203a . . .970(4) ?

loop_
_cod_related_entry_id
_cod_related_entry_database
_cod_related_entry_code
1 ChemSpider 9410468
